data_4302609
loop_
_publ_author_name
'Branson A. Maynard'
'Philip A. Smith'
'Le Ann Ladner'
'Ayesha Jaleel'
'Nuquie Beedoe'
'Carlos Crawford'
'Zerihun Assefa'
'Richard E. Sykora'

_publ_contact_author_address
;University of South Alabama
Department of Chemistry
Chemistry Building, Room 223
Mobile  AL  36688-0002
;
_publ_contact_author_email rsykora@jaguar1.usouthal.edu
_publ_contact_author_fax 1(251)4607359
_publ_contact_author_name 'Richard E. Sykora'
_publ_contact_author_phone 1(251)4607422
_publ_section_title
;
Emission Enhancement through Dual Donor Sensitization: Modulation of
Structural and Spectroscopic Properties in a Series of Europium
Tetracyanoplatinates
;
_journal_name_full 'Inorganic Chemistry'
_journal_page_first 6425
_journal_page_last 6435
_journal_paper_doi 10.1021/ic900149v
_journal_volume 48
_journal_year 2009
_chemical_formula_sum 'C42 H38 Eu2 N18 O8 Pt3'
_chemical_formula_weight 1812.10
_chemical_name_systematic
; 
 ? 
;
_space_group_IT_number 2
_symmetry_cell_setting triclinic
_symmetry_space_group_name_Hall '-P 1'
_symmetry_space_group_name_H-M 'P -1'
_atom_sites_solution_hydrogens geom
_atom_sites_solution_primary direct
_atom_sites_solution_secondary difmap
_audit_creation_method SHELXL-97
_cell_angle_alpha 84.491(6)
_cell_angle_beta 75.063(7)
_cell_angle_gamma 79.055(7)
_cell_formula_units_Z 1
_cell_length_a 9.1802(8)
_cell_length_b 10.8008(9)
_cell_length_c 13.5437(9)
_cell_measurement_reflns_used 25
_cell_measurement_temperature 290(2)
_cell_measurement_theta_max 13.62
_cell_measurement_theta_min 8.00
_cell_volume 1272.36(18)
_computing_cell_refinement '<i>CAD-4-PC Software</i>'
_computing_data_collection
;
<i>CAD-4-PC Software</i> (Enraf-Nonius, 1993)
;
_computing_data_reduction '<i>XCAD4</i> (Harms & Wocadlo, 1996)'
_computing_molecular_graphics '<i>SHELXTL</i> (Bruker, 1998)'
_computing_structure_refinement '<i>SHELXL97</i> (Sheldrick, 1997)'
_computing_structure_solution '<i>SHELXS97</i> (Sheldrick, 1997)'
_diffrn_ambient_temperature 290(2)
_diffrn_measured_fraction_theta_full 0.999
_diffrn_measured_fraction_theta_max 0.999
_diffrn_measurement_device_type 'Enraf-Nonius CAD-4'
_diffrn_measurement_method '\q/2\q scans'
_diffrn_radiation_monochromator graphite
_diffrn_radiation_source 'fine-focus sealed tube'
_diffrn_radiation_type MoK\a
_diffrn_radiation_wavelength 0.71073
_diffrn_reflns_av_R_equivalents 0.0261
_diffrn_reflns_av_sigmaI/netI 0.0384
_diffrn_reflns_limit_h_max 11
_diffrn_reflns_limit_h_min 0
_diffrn_reflns_limit_k_max 13
_diffrn_reflns_limit_k_min -12
_diffrn_reflns_limit_l_max 16
_diffrn_reflns_limit_l_min -15
_diffrn_reflns_number 4971
_diffrn_reflns_theta_full 25.37
_diffrn_reflns_theta_max 25.37
_diffrn_reflns_theta_min 2.33
_diffrn_standards_interval_time 120
_diffrn_standards_number 3
_exptl_absorpt_coefficient_mu 10.714
_exptl_absorpt_correction_T_max 0.3147
_exptl_absorpt_correction_T_min 0.1431
_exptl_absorpt_correction_type analytical
_exptl_absorpt_process_details '(Bruker, 1998)'
_exptl_crystal_colour colorless
_exptl_crystal_density_diffrn 2.365
_exptl_crystal_density_method 'not measured'
_exptl_crystal_description needle
_exptl_crystal_F_000 840
_exptl_crystal_size_max 0.460
_exptl_crystal_size_mid 0.166
_exptl_crystal_size_min 0.120
_refine_diff_density_max 2.046
_refine_diff_density_min -2.217
_refine_diff_density_rms 0.213
_refine_ls_extinction_coef 0.0011(2)
_refine_ls_extinction_expression Fc^*^=kFc[1+0.001xFc^2^\l^3^/sin(2\q)]^-1/4^
_refine_ls_extinction_method SHELXL
_refine_ls_goodness_of_fit_ref 1.033
_refine_ls_hydrogen_treatment constr
_refine_ls_matrix_type full
_refine_ls_number_parameters 332
_refine_ls_number_reflns 4659
_refine_ls_number_restraints 0
_refine_ls_restrained_S_all 1.033
_refine_ls_R_factor_all 0.0454
_refine_ls_R_factor_gt 0.0339
_refine_ls_shift/su_max 0.001
_refine_ls_shift/su_mean 0.000
_refine_ls_structure_factor_coef Fsqd
_refine_ls_weighting_details 'calc w=1/[\s^2^(Fo^2^)+(0.0605P)^2^+0.9279P] where P=(Fo^2^+2Fc^2^)/3'
_refine_ls_weighting_scheme calc
_refine_ls_wR_factor_gt 0.0892
_refine_ls_wR_factor_ref 0.0943
_reflns_number_gt 4001
_reflns_number_total 4659
_reflns_threshold_expression >2\s(I)
_cod_data_source_file ic900149v_si_002_3.cif
_cod_data_source_block 2
_cod_database_code 4302609

loop_
_symmetry_equiv_pos_as_xyz
'x, y, z'
'-x, -y, -z'

loop_
_atom_site_label
_atom_site_type_symbol
_atom_site_fract_x
_atom_site_fract_y
_atom_site_fract_z
_atom_site_U_iso_or_equiv
_atom_site_adp_type
_atom_site_occupancy
_atom_site_symmetry_multiplicity
_atom_site_calc_flag
_atom_site_refinement_flags
_atom_site_disorder_assembly
_atom_site_disorder_group
Eu1 Eu 0.65739(4) 0.31035(3) 0.24700(2) 0.02311(12) Uani 1 1 d . . .
Pt1 Pt 0.05065(3) 0.34319(2) 0.47975(2) 0.02572(12) Uani 1 1 d . . .
Pt2 Pt 0.5000 0.0000 0.0000 0.03045(13) Uani 1 2 d S . .
O1 O 0.5557(6) 0.4743(6) 0.3718(5) 0.0449(14) Uani 1 1 d . . .
O2 O 0.7438(9) 0.5160(6) 0.1735(5) 0.0563(17) Uani 1 1 d . . .
O3 O 0.4945(8) 0.4368(7) 0.1387(6) 0.068(2) Uani 1 1 d . . .
O4 O 0.2320(12) 0.3614(10) 0.1195(8) 0.100(3) Uani 1 1 d . . .
C1 C -0.0512(9) 0.3428(6) 0.3679(6) 0.0302(16) Uani 1 1 d . . .
C2 C 0.1501(8) 0.3468(7) 0.5935(6) 0.0301(16) Uani 1 1 d . . .
C3 C 0.2568(9) 0.3202(7) 0.3825(6) 0.0299(16) Uani 1 1 d . . .
C4 C -0.1549(9) 0.3607(7) 0.5764(7) 0.0375(18) Uani 1 1 d . . .
C5 C 0.5516(9) 0.0837(8) 0.1090(6) 0.0388(18) Uani 1 1 d . . .
C6 C 0.5294(10) -0.1676(9) 0.0699(7) 0.044(2) Uani 1 1 d . . .
C7 C 0.8334(13) 0.3395(10) -0.0089(7) 0.061(3) Uani 1 1 d . . .
H7A H 0.7518 0.4064 -0.0023 0.074 Uiso 1 1 calc R . .
C8 C 0.9305(14) 0.3220(11) -0.1034(7) 0.064(3) Uani 1 1 d . . .
H8A H 0.9130 0.3731 -0.1599 0.077 Uiso 1 1 calc R . .
C9 C 1.0557(12) 0.2258(10) -0.1125(7) 0.058(3) Uani 1 1 d . . .
H9A H 1.1266 0.2130 -0.1751 0.069 Uiso 1 1 calc R . .
C10 C 1.0736(10) 0.1495(9) -0.0278(6) 0.044(2) Uani 1 1 d . . .
H10A H 1.1558 0.0832 -0.0327 0.053 Uiso 1 1 calc R . .
C11 C 0.9687(9) 0.1722(7) 0.0644(6) 0.0337(16) Uani 1 1 d . . .
C12 C 0.9863(9) 0.0917(7) 0.1586(6) 0.0320(16) Uani 1 1 d . . .
C13 C 1.1142(10) 0.0045(9) 0.1594(7) 0.047(2) Uani 1 1 d . . .
H13A H 1.1936 -0.0062 0.1007 0.056 Uiso 1 1 calc R . .
C14 C 1.1261(10) -0.0683(9) 0.2477(7) 0.051(2) Uani 1 1 d . . .
H14A H 1.2132 -0.1279 0.2492 0.062 Uiso 1 1 calc R . .
C15 C 1.0071(9) -0.0509(8) 0.3327(6) 0.0413(19) Uani 1 1 d . . .
H15A H 1.0109 -0.0997 0.3927 0.050 Uiso 1 1 calc R . .
C16 C 0.8793(8) 0.0419(6) 0.3277(6) 0.0278(15) Uani 1 1 d . . .
C17 C 0.7524(8) 0.0694(7) 0.4206(5) 0.0285(15) Uani 1 1 d . . .
C18 C 0.7391(11) -0.0060(8) 0.5095(6) 0.044(2) Uani 1 1 d . . .
H18A H 0.8085 -0.0807 0.5109 0.053 Uiso 1 1 calc R . .
C19 C 0.6280(11) 0.0256(9) 0.5947(6) 0.044(2) Uani 1 1 d . . .
H19A H 0.6200 -0.0269 0.6537 0.053 Uiso 1 1 calc R . .
C20 C 0.5276(10) 0.1364(9) 0.5925(6) 0.044(2) Uani 1 1 d . . .
H20A H 0.4516 0.1627 0.6502 0.052 Uiso 1 1 calc R . .
C21 C 0.5436(9) 0.2081(8) 0.5007(6) 0.0352(17) Uani 1 1 d . . .
H21A H 0.4753 0.2833 0.4988 0.042 Uiso 1 1 calc R . .
N1 N -0.1161(8) 0.3438(6) 0.3060(5) 0.0369(15) Uani 1 1 d . . .
N2 N 0.2061(8) 0.3521(7) 0.6591(5) 0.0397(16) Uani 1 1 d . . .
N3 N 0.3776(7) 0.3044(6) 0.3307(5) 0.0338(14) Uani 1 1 d . . .
N4 N -0.2740(9) 0.3700(8) 0.6305(7) 0.059(2) Uani 1 1 d . . .
N5 N 0.5811(8) 0.1376(7) 0.1675(5) 0.0430(17) Uani 1 1 d . . .
N6 N 0.5491(12) -0.2692(10) 0.1063(8) 0.073(3) Uani 1 1 d . . .
N7 N 0.8480(8) 0.2665(7) 0.0752(5) 0.0387(16) Uani 1 1 d . . .
N8 N 0.8671(7) 0.1112(6) 0.2428(4) 0.0285(13) Uani 1 1 d . . .
N9 N 0.6498(7) 0.1763(6) 0.4154(4) 0.0293(13) Uani 1 1 d . . .

loop_
_atom_site_aniso_label
_atom_site_aniso_U_11
_atom_site_aniso_U_22
_atom_site_aniso_U_33
_atom_site_aniso_U_23
_atom_site_aniso_U_13
_atom_site_aniso_U_12
Eu1 0.0193(2) 0.0284(2) 0.02353(18) -0.00374(13) -0.00711(13) -0.00500(14)
Pt1 0.01829(17) 0.02568(18) 0.03445(17) -0.00387(11) -0.00781(12) -0.00380(11)
Pt2 0.0228(2) 0.0412(3) 0.0301(2) -0.01572(17) -0.00616(16) -0.00584(17)
O1 0.034(3) 0.048(3) 0.055(3) -0.025(3) -0.010(3) -0.003(3)
O2 0.077(5) 0.039(3) 0.061(4) 0.004(3) -0.028(4) -0.018(3)
O3 0.058(4) 0.088(5) 0.069(5) 0.034(4) -0.038(4) -0.026(4)
O4 0.096(7) 0.106(8) 0.104(7) -0.006(6) -0.036(6) -0.019(6)
C1 0.028(4) 0.022(4) 0.041(4) -0.005(3) -0.012(3) 0.003(3)
C2 0.019(4) 0.032(4) 0.035(4) -0.005(3) -0.003(3) 0.004(3)
C3 0.038(5) 0.025(4) 0.032(4) -0.005(3) -0.018(3) -0.004(3)
C4 0.023(4) 0.029(4) 0.060(5) -0.003(4) -0.013(4) -0.001(3)
C5 0.032(4) 0.047(5) 0.038(4) -0.009(4) -0.008(3) -0.005(4)
C6 0.043(5) 0.045(5) 0.050(5) -0.004(4) -0.019(4) -0.008(4)
C7 0.073(7) 0.058(6) 0.042(5) 0.011(4) -0.002(5) -0.004(5)
C8 0.073(8) 0.071(7) 0.037(5) 0.008(5) 0.001(5) -0.007(6)
C9 0.061(6) 0.067(6) 0.032(4) -0.009(4) 0.020(4) -0.019(5)
C10 0.037(5) 0.051(5) 0.041(4) -0.009(4) 0.002(4) -0.012(4)
C11 0.027(4) 0.040(4) 0.035(4) -0.012(3) -0.002(3) -0.010(3)
C12 0.029(4) 0.032(4) 0.033(4) -0.010(3) -0.001(3) -0.005(3)
C13 0.035(5) 0.052(5) 0.047(5) -0.013(4) 0.000(4) 0.000(4)
C14 0.031(5) 0.051(5) 0.065(6) -0.003(4) -0.010(4) 0.009(4)
C15 0.034(5) 0.039(5) 0.044(4) -0.003(4) -0.005(4) 0.005(4)
C16 0.022(4) 0.019(3) 0.040(4) -0.006(3) -0.005(3) 0.000(3)
C17 0.027(4) 0.033(4) 0.028(3) -0.006(3) -0.008(3) -0.007(3)
C18 0.050(5) 0.037(5) 0.041(4) -0.004(4) -0.008(4) 0.003(4)
C19 0.054(6) 0.046(5) 0.029(4) 0.007(3) -0.009(4) -0.009(4)
C20 0.036(5) 0.062(6) 0.031(4) -0.006(4) 0.000(3) -0.013(4)
C21 0.029(4) 0.043(4) 0.032(4) -0.005(3) -0.006(3) -0.005(3)
N1 0.031(4) 0.031(3) 0.057(4) -0.002(3) -0.021(3) -0.011(3)
N2 0.041(4) 0.046(4) 0.036(3) -0.005(3) -0.015(3) -0.010(3)
N3 0.019(3) 0.046(4) 0.038(3) -0.009(3) -0.009(3) -0.003(3)
N4 0.026(4) 0.050(5) 0.091(6) -0.005(4) 0.001(4) -0.003(3)
N5 0.033(4) 0.060(5) 0.042(4) -0.022(3) -0.010(3) -0.013(3)
N6 0.084(7) 0.067(6) 0.074(6) 0.002(5) -0.032(6) -0.010(5)
N7 0.041(4) 0.046(4) 0.026(3) 0.002(3) -0.005(3) -0.008(3)
N8 0.026(3) 0.028(3) 0.032(3) -0.009(2) -0.003(2) -0.008(3)
N9 0.028(3) 0.034(3) 0.026(3) -0.003(2) -0.007(2) -0.005(3)

loop_
_atom_type_symbol
_atom_type_description
_atom_type_scat_dispersion_real
_atom_type_scat_dispersion_imag
_atom_type_scat_source
C C 0.0033 0.0016 'International Tables Vol C Tables 4.2.6.8 and 6.1.1.4'
H H 0.0000 0.0000 'International Tables Vol C Tables 4.2.6.8 and 6.1.1.4'
N N 0.0061 0.0033 'International Tables Vol C Tables 4.2.6.8 and 6.1.1.4'
O O 0.0106 0.0060 'International Tables Vol C Tables 4.2.6.8 and 6.1.1.4'
Eu Eu -0.1578 3.6682 'International Tables Vol C Tables 4.2.6.8 and 6.1.1.4'
Pt Pt -1.7033 8.3905 'International Tables Vol C Tables 4.2.6.8 and 6.1.1.4'

loop_
_geom_angle_atom_site_label_1
_geom_angle_atom_site_label_2
_geom_angle_atom_site_label_3
_geom_angle
_geom_angle_site_symmetry_1
_geom_angle_site_symmetry_3
_geom_angle_publ_flag
O1 Eu1 O3 87.5(2) . . ?
O1 Eu1 N1 75.0(2) . 1_655 ?
O3 Eu1 N1 134.6(2) . 1_655 ?
O1 Eu1 O2 69.6(2) . . ?
O3 Eu1 O2 66.4(2) . . ?
N1 Eu1 O2 68.2(2) 1_655 . ?
O1 Eu1 N5 142.4(2) . . ?
O3 Eu1 N5 78.8(3) . . ?
N1 Eu1 N5 137.5(2) 1_655 . ?
O2 Eu1 N5 132.2(2) . . ?
O1 Eu1 N3 69.9(2) . . ?
O3 Eu1 N3 70.3(2) . . ?
N1 Eu1 N3 135.6(2) 1_655 . ?
O2 Eu1 N3 120.6(2) . . ?
N5 Eu1 N3 72.5(2) . . ?
O1 Eu1 N7 141.5(2) . . ?
O3 Eu1 N7 83.4(2) . . ?
N1 Eu1 N7 85.2(2) 1_655 . ?
O2 Eu1 N7 72.5(2) . . ?
N5 Eu1 N7 71.9(2) . . ?
N3 Eu1 N7 139.0(2) . . ?
O1 Eu1 N9 79.3(2) . . ?
O3 Eu1 N9 143.7(2) . . ?
N1 Eu1 N9 74.2(2) 1_655 . ?
O2 Eu1 N9 136.0(2) . . ?
N5 Eu1 N9 91.3(2) . . ?
N3 Eu1 N9 73.4(2) . . ?
N7 Eu1 N9 126.8(2) . . ?
O1 Eu1 N8 131.15(19) . . ?
O3 Eu1 N8 141.0(2) . . ?
N1 Eu1 N8 65.9(2) 1_655 . ?
O2 Eu1 N8 117.4(2) . . ?
N5 Eu1 N8 71.9(2) . . ?
N3 Eu1 N8 121.9(2) . . ?
N7 Eu1 N8 63.6(2) . . ?
N9 Eu1 N8 63.14(18) . . ?
C1 Pt1 C4 87.9(3) . . ?
C1 Pt1 C2 178.8(3) . . ?
C4 Pt1 C2 91.3(3) . . ?
C1 Pt1 C3 91.7(3) . . ?
C4 Pt1 C3 178.3(3) . . ?
C2 Pt1 C3 89.2(3) . . ?
C6 Pt2 C6 180.0(6) . 2_655 ?
C6 Pt2 C5 87.3(3) . 2_655 ?
C6 Pt2 C5 92.7(3) 2_655 2_655 ?
C6 Pt2 C5 92.7(3) . . ?
C6 Pt2 C5 87.3(3) 2_655 . ?
C5 Pt2 C5 180.0(5) 2_655 . ?
N1 C1 Pt1 177.1(7) . . ?
N2 C2 Pt1 178.2(7) . . ?
N3 C3 Pt1 176.7(6) . . ?
N4 C4 Pt1 178.7(8) . . ?
N5 C5 Pt2 176.0(8) . . ?
N6 C6 Pt2 176.5(9) . . ?
N7 C7 C8 124.4(10) . . ?
N7 C7 H7A 117.8 . . ?
C8 C7 H7A 117.8 . . ?
C7 C8 C9 117.9(9) . . ?
C7 C8 H8A 121.0 . . ?
C9 C8 H8A 121.0 . . ?
C10 C9 C8 119.0(8) . . ?
C10 C9 H9A 120.5 . . ?
C8 C9 H9A 120.5 . . ?
C9 C10 C11 119.4(9) . . ?
C9 C10 H10A 120.3 . . ?
C11 C10 H10A 120.3 . . ?
N7 C11 C10 122.6(8) . . ?
N7 C11 C12 116.8(6) . . ?
C10 C11 C12 120.6(7) . . ?
C13 C12 N8 122.2(7) . . ?
C13 C12 C11 121.7(7) . . ?
N8 C12 C11 116.1(6) . . ?
C12 C13 C14 120.0(8) . . ?
C12 C13 H13A 120.0 . . ?
C14 C13 H13A 120.0 . . ?
C15 C14 C13 118.6(8) . . ?
C15 C14 H14A 120.7 . . ?
C13 C14 H14A 120.7 . . ?
C14 C15 C16 118.8(8) . . ?
C14 C15 H15A 120.6 . . ?
C16 C15 H15A 120.6 . . ?
N8 C16 C15 122.6(7) . . ?
N8 C16 C17 117.1(6) . . ?
C15 C16 C17 120.3(7) . . ?
N9 C17 C18 120.3(7) . . ?
N9 C17 C16 116.4(6) . . ?
C18 C17 C16 123.2(7) . . ?
C19 C18 C17 121.8(8) . . ?
C19 C18 H18A 119.1 . . ?
C17 C18 H18A 119.1 . . ?
C18 C19 C20 118.8(8) . . ?
C18 C19 H19A 120.6 . . ?
C20 C19 H19A 120.6 . . ?
C19 C20 C21 117.4(8) . . ?
C19 C20 H20A 121.3 . . ?
C21 C20 H20A 121.3 . . ?
N9 C21 C20 124.5(8) . . ?
N9 C21 H21A 117.8 . . ?
C20 C21 H21A 117.8 . . ?
C1 N1 Eu1 152.2(6) . 1_455 ?
C3 N3 Eu1 164.6(6) . . ?
C5 N5 Eu1 160.8(7) . . ?
C7 N7 C11 116.8(7) . . ?
C7 N7 Eu1 120.9(6) . . ?
C11 N7 Eu1 122.3(5) . . ?
C16 N8 C12 117.7(6) . . ?
C16 N8 Eu1 121.0(4) . . ?
C12 N8 Eu1 119.8(5) . . ?
C21 N9 C17 117.1(6) . . ?
C21 N9 Eu1 121.5(5) . . ?
C17 N9 Eu1 121.4(5) . . ?

loop_
_geom_bond_atom_site_label_1
_geom_bond_atom_site_label_2
_geom_bond_distance
_geom_bond_site_symmetry_2
_geom_bond_publ_flag
Eu1 O1 2.449(5) . ?
Eu1 O3 2.494(6) . ?
Eu1 N1 2.508(6) 1_655 ?
Eu1 O2 2.529(6) . ?
Eu1 N5 2.531(7) . ?
Eu1 N3 2.536(6) . ?
Eu1 N7 2.549(6) . ?
Eu1 N9 2.574(6) . ?
Eu1 N8 2.594(6) . ?
Pt1 C1 1.975(7) . ?
Pt1 C4 1.987(8) . ?
Pt1 C2 1.990(7) . ?
Pt1 C3 1.994(8) . ?
Pt2 C6 1.966(9) . ?
Pt2 C6 1.966(9) 2_655 ?
Pt2 C5 2.000(8) 2_655 ?
Pt2 C5 2.000(8) . ?
C1 N1 1.146(9) . ?
C2 N2 1.146(10) . ?
C3 N3 1.141(10) . ?
C4 N4 1.141(11) . ?
C5 N5 1.139(10) . ?
C6 N6 1.160(12) . ?
C7 N7 1.342(11) . ?
C7 C8 1.365(13) . ?
C7 H7A 0.9300 . ?
C8 C9 1.383(15) . ?
C8 H8A 0.9300 . ?
C9 C10 1.374(13) . ?
C9 H9A 0.9300 . ?
C10 C11 1.377(11) . ?
C10 H10A 0.9300 . ?
C11 N7 1.343(10) . ?
C11 C12 1.500(11) . ?
C12 C13 1.360(11) . ?
C12 N8 1.363(9) . ?
C13 C14 1.384(13) . ?
C13 H13A 0.9300 . ?
C14 C15 1.367(12) . ?
C14 H14A 0.9300 . ?
C15 C16 1.403(10) . ?
C15 H15A 0.9300 . ?
C16 N8 1.329(9) . ?
C16 C17 1.488(10) . ?
C17 N9 1.353(9) . ?
C17 C18 1.379(11) . ?
C18 C19 1.350(12) . ?
C18 H18A 0.9300 . ?
C19 C20 1.368(13) . ?
C19 H19A 0.9300 . ?
C20 C21 1.389(11) . ?
C20 H20A 0.9300 . ?
C21 N9 1.331(10) . ?
C21 H21A 0.9300 . ?
N1 Eu1 2.508(6) 1_455 ?
